data_4037322
loop_
_publ_author_name
'Zhang, Tian-Shu'
'Xiong, Yan-Jie'
'Hao, Wen-Juan'
'Zhu, Xiao-Tong'
'Wang, Shu-Liang'
'Li, Guigen'
'Tu, Shu-Jiang'
'Jiang, Bo'

_publ_section_title
;
 DDQ-Mediated Three-Component Dioxygenation of Alkenes.
;
_journal_issue 19
_journal_name_full 'The Journal of organic chemistry'
_journal_page_first 9350
_journal_page_last 9355
_journal_paper_doi 10.1021/acs.joc.6b01988
_journal_volume 81
_journal_year 2016
_chemical_formula_sum 'C22.5 H14 Cl3 N5 O3'
_chemical_formula_weight 508.74
_space_group_IT_number 2
_space_group_name_Hall '-P 1'
_space_group_name_H-M_alt 'P -1'
_symmetry_cell_setting triclinic
_symmetry_space_group_name_H-M 'P -1'
_atom_sites_solution_hydrogens geom
_atom_sites_solution_primary direct
_atom_sites_solution_secondary difmap
_audit_creation_method SHELXL-97
_cell_angle_alpha 75.3170(10)
_cell_angle_beta 73.6640(10)
_cell_angle_gamma 80.916(2)
_cell_formula_units_Z 2
_cell_length_a 8.0910(8)
_cell_length_b 12.0680(11)
_cell_length_c 13.3280(12)
_cell_measurement_reflns_used 838
_cell_measurement_temperature 293(2)
_cell_measurement_theta_max 20.843
_cell_measurement_theta_min 2.635
_cell_volume 1202.79(19)
_computing_cell_refinement 'Bruker SMART'
_computing_data_collection 'Bruker SMART'
_computing_data_reduction 'Bruker SAINT'
_computing_molecular_graphics 'Bruker SHELXTL'
_computing_publication_material 'Bruker SHELXTL'
_computing_structure_refinement 'SHELXL-97 (Sheldrick, 1997)'
_computing_structure_solution 'SHELXS-97 (Sheldrick, 1990)'
_diffrn_ambient_temperature 293(2)
_diffrn_measured_fraction_theta_full 0.972
_diffrn_measured_fraction_theta_max 0.972
_diffrn_measurement_device_type 'CCD area detector'
_diffrn_measurement_method 'phi and omega scans'
_diffrn_radiation_monochromator graphite
_diffrn_radiation_source 'fine-focus sealed tube'
_diffrn_radiation_type MoK\a
_diffrn_radiation_wavelength 0.71073
_diffrn_reflns_av_R_equivalents 0.0692
_diffrn_reflns_av_sigmaI/netI 0.2152
_diffrn_reflns_limit_h_max 9
_diffrn_reflns_limit_h_min -9
_diffrn_reflns_limit_k_max 10
_diffrn_reflns_limit_k_min -14
_diffrn_reflns_limit_l_max 15
_diffrn_reflns_limit_l_min -15
_diffrn_reflns_number 6010
_diffrn_reflns_theta_full 25.02
_diffrn_reflns_theta_max 25.02
_diffrn_reflns_theta_min 2.63
_exptl_absorpt_coefficient_mu 0.415
_exptl_absorpt_correction_T_max 0.9403
_exptl_absorpt_correction_T_min 0.8856
_exptl_absorpt_correction_type multi-scan
_exptl_absorpt_process_details sadabs
_exptl_crystal_density_diffrn 1.405
_exptl_crystal_density_method 'not measured'
_exptl_crystal_F_000 518
_exptl_crystal_size_max 0.30
_exptl_crystal_size_mid 0.18
_exptl_crystal_size_min 0.15
_refine_diff_density_max 0.816
_refine_diff_density_min -0.407
_refine_diff_density_rms 0.105
_refine_ls_extinction_method none
_refine_ls_goodness_of_fit_ref 1.078
_refine_ls_hydrogen_treatment mixed
_refine_ls_matrix_type full
_refine_ls_number_parameters 344
_refine_ls_number_reflns 4128
_refine_ls_number_restraints 0
_refine_ls_restrained_S_all 1.078
_refine_ls_R_factor_all 0.2414
_refine_ls_R_factor_gt 0.1095
_refine_ls_shift/su_max 0.001
_refine_ls_shift/su_mean 0.000
_refine_ls_structure_factor_coef Fsqd
_refine_ls_weighting_details 'calc w=1/[\s^2^(Fo^2^)+(0.0770P)^2^+0.0000P] where P=(Fo^2^+2Fc^2^)/3'
_refine_ls_weighting_scheme calc
_refine_ls_wR_factor_gt 0.2400
_refine_ls_wR_factor_ref 0.2868
_reflns_number_gt 1561
_reflns_number_total 4128
_reflns_threshold_expression >2sigma(I)
_cod_data_source_file jo6b01988_si_002.cif
_cod_data_source_block 160702d
_cod_depositor_comments
;
The following automatic conversions were performed:

data item '_symmetry_cell_setting' value 'Triclinic' was changed to
'triclinic' in accordance with the
/home/saulius/struct/COD-crude-data/automatic-downloads/DataCite-retrospective/ACS/depositions/lib/dictionaries/cif_core.dic
dictionary named 'cif_core.dic' version 2.4.2 last updated on
2011-04-26.

Automatic conversion script
Id: cif_fix_values 6909 2019-04-08 15:41:33Z antanas 
;
_cod_original_sg_symbol_H-M P-1
_cod_original_formula_sum 'C22.50 H14 Cl3 N5 O3'
_cod_database_code 4037322

loop_
_symmetry_equiv_pos_as_xyz
'x, y, z'
'-x, -y, -z'

loop_
_atom_site_label
_atom_site_type_symbol
_atom_site_fract_x
_atom_site_fract_y
_atom_site_fract_z
_atom_site_U_iso_or_equiv
_atom_site_adp_type
_atom_site_occupancy
_atom_site_symmetry_multiplicity
_atom_site_calc_flag
_atom_site_refinement_flags
_atom_site_disorder_assembly
_atom_site_disorder_group
Cl1 Cl 0.5074(3) 0.3707(2) 0.39342(18) 0.0744(9) Uani 1 1 d . . .
Cl2 Cl 0.5042(3) 0.2948(2) 0.63362(17) 0.0679(8) Uani 1 1 d . . .
N1 N 0.4007(10) 0.1466(6) 0.0450(5) 0.0483(18) Uani 1 1 d . . .
N2 N 0.3230(9) 0.1421(6) -0.0288(5) 0.0536(19) Uani 1 1 d . C .
N3 N 0.4471(10) 0.1405(6) -0.1164(5) 0.0520(19) Uani 1 1 d . . .
N4 N 0.1685(11) -0.1432(7) 0.7044(6) 0.068(2) Uani 1 1 d . . .
N5 N 0.1721(10) -0.0567(7) 0.4053(6) 0.064(2) Uani 1 1 d . . .
O1 O 0.3011(8) 0.1413(5) 0.1500(4) 0.0593(16) Uani 1 1 d . C .
O2 O 0.3633(7) 0.2127(5) 0.3135(4) 0.0524(15) Uani 1 1 d . . .
O3 O 0.3417(7) 0.0737(5) 0.7429(4) 0.0614(17) Uani 1 1 d . . .
H3 H 0.3832 0.1182 0.7644 0.092 Uiso 1 1 calc R A 2
Cl3 Cl 0.835(3) 0.4179(11) 0.0254(12) 0.150(8) Uani 0.302(10) 1 d P B 1
Cl4 Cl 0.657(3) 0.5738(14) 0.1490(12) 0.111(7) Uani 0.302(10) 1 d P B 1
C1 C 0.6045(12) 0.1386(7) -0.0932(6) 0.052(2) Uani 1 1 d . C 2
C2 C 0.5729(12) 0.1450(7) 0.0113(6) 0.050(2) Uani 1 1 d . C 2
C3 C 0.7042(14) 0.1432(8) 0.0605(7) 0.063(3) Uani 1 1 d . C 2
H3A H 0.6814 0.1478 0.1318 0.075 Uiso 1 1 calc R C 2
C4 C 0.8639(15) 0.1345(8) -0.0009(9) 0.073(3) Uani 1 1 d . C 2
H4A H 0.9562 0.1313 0.0288 0.087 Uiso 1 1 calc R C 2
C5 C 0.8988(14) 0.1300(8) -0.1091(8) 0.076(3) Uani 1 1 d . C 2
H5 H 1.0132 0.1263 -0.1492 0.092 Uiso 1 1 calc R C 2
C6 C 0.7720(14) 0.1308(8) -0.1568(7) 0.065(3) Uani 1 1 d . C 2
H6 H 0.7956 0.1263 -0.2282 0.078 Uiso 1 1 calc R C 2
C7 C 0.2451(11) 0.2557(8) 0.1657(6) 0.055(2) Uani 1 1 d . C 2
H7A H 0.1446 0.2859 0.1377 0.066 Uiso 1 1 calc R C 2
H7B H 0.3365 0.3058 0.1284 0.066 Uiso 1 1 calc R C 2
C8 C 0.2011(11) 0.2507(8) 0.2828(6) 0.055(2) Uani 1 1 d . C 2
H8 H 0.1203 0.1920 0.3197 0.066 Uiso 1 1 calc R C 2
C9 C 0.1212(13) 0.3606(9) 0.3104(7) 0.059(2) Uani 1 1 d . C 2
C10 C 0.1984(14) 0.4633(10) 0.2571(8) 0.078(3) Uani 1 1 d . C 2
H10 H 0.3026 0.4611 0.2052 0.093 Uiso 1 1 calc R C 2
C11 C 0.1203(19) 0.5693(10) 0.2812(10) 0.092(3) Uani 1 1 d . C 2
H11 H 0.1728 0.6368 0.2466 0.110 Uiso 1 1 calc R C 2
C12 C -0.0290(19) 0.5711(12) 0.3540(11) 0.092(4) Uani 1 1 d . C 2
H12 H -0.0820 0.6419 0.3673 0.111 Uiso 1 1 calc R C 2
C13 C -0.1111(16) 0.4738(12) 0.4115(10) 0.092(4) Uani 1 1 d . C 2
H13 H -0.2135 0.4781 0.4646 0.110 Uiso 1 1 calc R C 2
C14 C -0.0348(14) 0.3700(10) 0.3868(8) 0.074(3) Uani 1 1 d . C 2
H14 H -0.0899 0.3038 0.4228 0.088 Uiso 1 1 calc R C 2
C15 C 0.3522(10) 0.1805(7) 0.4213(6) 0.042(2) Uani 1 1 d . C 2
C16 C 0.4207(10) 0.2487(7) 0.4678(6) 0.045(2) Uani 1 1 d . C 2
C17 C 0.4214(9) 0.2133(7) 0.5758(6) 0.041(2) Uani 1 1 d . C 2
C18 C 0.3508(10) 0.1128(7) 0.6402(6) 0.045(2) Uani 1 1 d . C 2
C19 C 0.2844(9) 0.0465(7) 0.5913(6) 0.042(2) Uani 1 1 d . C 2
C20 C 0.2872(9) 0.0805(7) 0.4818(6) 0.039(2) Uani 1 1 d . C 2
C21 C 0.2155(11) -0.0614(9) 0.6563(7) 0.047(2) Uani 1 1 d . C 2
C22 C 0.2225(10) 0.0030(8) 0.4376(6) 0.046(2) Uani 1 1 d . C 2
C23 C 0.774(7) 0.442(5) 0.151(4) 0.125(19) Uani 0.302(10) 1 d P B 1
H23A H 0.8757 0.4407 0.1763 0.150 Uiso 0.302(10) 1 calc PR B 1
H23B H 0.7044 0.3824 0.1989 0.150 Uiso 0.302(10) 1 calc PR B 1
Cl4' Cl 0.811(5) 0.540(3) 0.137(2) 0.153(11) Uani 0.198(10) 1 d P B 2
C23' C 0.621(12) 0.550(8) 0.101(7) 0.11(3) Uani 0.198(10) 1 d P B 2
H23C H 0.6010 0.6264 0.0573 0.131 Uiso 0.198(10) 1 calc PR B 2
H23D H 0.5252 0.5395 0.1646 0.131 Uiso 0.198(10) 1 calc PR B 2
Cl3' Cl 0.632(3) 0.4476(15) 0.0302(12) 0.115(10) Uani 0.198(10) 1 d P B 2

loop_
_atom_site_aniso_label
_atom_site_aniso_U_11
_atom_site_aniso_U_22
_atom_site_aniso_U_33
_atom_site_aniso_U_23
_atom_site_aniso_U_13
_atom_site_aniso_U_12
Cl1 0.083(2) 0.0906(19) 0.0573(15) -0.0010(13) -0.0300(14) -0.0331(15)
Cl2 0.0867(19) 0.0800(17) 0.0555(15) -0.0187(12) -0.0351(13) -0.0239(14)
N1 0.059(5) 0.069(5) 0.028(4) -0.018(3) -0.018(4) -0.011(4)
N2 0.056(5) 0.079(5) 0.040(4) -0.021(4) -0.024(4) -0.012(4)
N3 0.058(5) 0.074(5) 0.035(4) -0.021(3) -0.021(4) -0.006(4)
N4 0.080(6) 0.077(6) 0.053(5) 0.005(4) -0.033(5) -0.027(5)
N5 0.065(6) 0.087(6) 0.052(5) -0.022(4) -0.027(4) -0.006(4)
O1 0.072(4) 0.075(4) 0.036(3) -0.015(3) -0.014(3) -0.015(3)
O2 0.046(4) 0.086(4) 0.032(3) -0.016(3) -0.019(3) -0.006(3)
O3 0.075(4) 0.089(4) 0.034(3) -0.012(3) -0.024(3) -0.030(3)
Cl3 0.19(2) 0.117(10) 0.141(12) -0.036(8) -0.048(11) 0.001(10)
Cl4 0.173(19) 0.069(8) 0.078(10) -0.026(7) 0.001(11) -0.020(10)
C1 0.058(7) 0.067(6) 0.038(5) -0.017(4) -0.016(5) -0.008(5)
C2 0.053(7) 0.069(6) 0.039(5) -0.014(4) -0.027(5) -0.008(5)
C3 0.068(8) 0.080(7) 0.052(6) -0.019(5) -0.028(6) -0.008(5)
C4 0.064(8) 0.087(8) 0.073(7) -0.012(6) -0.033(6) -0.005(6)
C5 0.055(7) 0.087(8) 0.078(8) -0.020(6) -0.004(6) -0.001(6)
C6 0.068(8) 0.079(7) 0.051(6) -0.017(5) -0.014(6) -0.008(5)
C7 0.059(6) 0.082(7) 0.037(5) -0.021(5) -0.027(4) -0.003(5)
C8 0.059(6) 0.075(7) 0.041(5) -0.018(4) -0.029(5) -0.001(5)
C9 0.060(7) 0.081(8) 0.048(6) -0.022(5) -0.028(5) -0.008(6)
C10 0.077(8) 0.089(9) 0.068(7) -0.022(6) -0.018(6) -0.003(7)
C11 0.101(11) 0.087(9) 0.094(9) -0.024(7) -0.032(8) -0.007(8)
C12 0.091(11) 0.096(10) 0.097(10) -0.038(8) -0.028(8) 0.007(8)
C13 0.087(9) 0.107(10) 0.087(9) -0.045(8) -0.015(7) 0.000(8)
C14 0.070(8) 0.094(9) 0.068(7) -0.025(6) -0.023(6) -0.018(6)
C15 0.038(5) 0.068(6) 0.026(4) -0.018(4) -0.013(4) -0.001(4)
C16 0.039(5) 0.067(6) 0.038(5) -0.013(4) -0.017(4) -0.013(4)
C17 0.031(5) 0.066(6) 0.039(5) -0.019(4) -0.019(4) -0.009(4)
C18 0.045(6) 0.072(6) 0.027(4) -0.017(4) -0.016(4) -0.007(5)
C19 0.032(5) 0.065(6) 0.034(4) -0.015(4) -0.015(4) -0.002(4)
C20 0.030(5) 0.066(6) 0.030(4) -0.023(4) -0.012(4) -0.003(4)
C21 0.039(6) 0.074(7) 0.034(5) -0.012(5) -0.018(4) -0.009(5)
C22 0.044(6) 0.066(6) 0.033(5) -0.013(4) -0.017(4) -0.001(4)
C23 0.13(4) 0.11(4) 0.10(4) 0.02(3) 0.00(3) -0.01(4)
Cl4' 0.18(3) 0.16(3) 0.109(17) -0.007(17) -0.04(2) -0.02(2)
C23' 0.12(7) 0.10(7) 0.09(6) 0.00(5) 0.00(5) -0.03(5)
Cl3' 0.14(2) 0.105(14) 0.079(11) 0.006(9) 0.008(11) -0.063(13)

loop_
_atom_type_symbol
_atom_type_description
_atom_type_scat_dispersion_real
_atom_type_scat_dispersion_imag
_atom_type_scat_source
C C 0.0033 0.0016 'International Tables Vol C Tables 4.2.6.8 and 6.1.1.4'
H H 0.0000 0.0000 'International Tables Vol C Tables 4.2.6.8 and 6.1.1.4'
N N 0.0061 0.0033 'International Tables Vol C Tables 4.2.6.8 and 6.1.1.4'
O O 0.0106 0.0060 'International Tables Vol C Tables 4.2.6.8 and 6.1.1.4'
Cl Cl 0.1484 0.1585 'International Tables Vol C Tables 4.2.6.8 and 6.1.1.4'

loop_
_geom_angle_atom_site_label_1
_geom_angle_atom_site_label_2
_geom_angle_atom_site_label_3
_geom_angle
N2 N1 C2 114.6(6)
N2 N1 O1 118.5(7)
C2 N1 O1 126.5(6)
N3 N2 N1 105.4(6)
N2 N3 C1 108.7(6)
N1 O1 C7 109.2(5)
C15 O2 C8 116.4(6)
C18 O3 H3 109.5
C2 C1 C6 121.0(8)
C2 C1 N3 108.3(8)
C6 C1 N3 130.7(7)
N1 C2 C1 102.8(7)
N1 C2 C3 134.3(8)
C1 C2 C3 122.8(9)
C4 C3 C2 115.6(8)
C4 C3 H3A 122.2
C2 C3 H3A 122.2
C3 C4 C5 122.4(9)
C3 C4 H4A 118.8
C5 C4 H4A 118.8
C6 C5 C4 122.2(10)
C6 C5 H5 118.9
C4 C5 H5 118.9
C5 C6 C1 116.0(8)
C5 C6 H6 122.0
C1 C6 H6 122.0
O1 C7 C8 107.9(7)
O1 C7 H7A 110.1
C8 C7 H7A 110.1
O1 C7 H7B 110.1
C8 C7 H7B 110.1
H7A C7 H7B 108.4
O2 C8 C9 112.8(6)
O2 C8 C7 105.0(6)
C9 C8 C7 113.0(7)
O2 C8 H8 108.6
C9 C8 H8 108.6
C7 C8 H8 108.6
C14 C9 C10 116.6(9)
C14 C9 C8 122.7(10)
C10 C9 C8 120.7(10)
C11 C10 C9 121.0(11)
C11 C10 H10 119.5
C9 C10 H10 119.5
C12 C11 C10 118.7(12)
C12 C11 H11 120.7
C10 C11 H11 120.7
C11 C12 C13 123.9(12)
C11 C12 H12 118.1
C13 C12 H12 118.1
C12 C13 C14 117.2(12)
C12 C13 H13 121.4
C14 C13 H13 121.4
C13 C14 C9 122.6(11)
C13 C14 H14 118.7
C9 C14 H14 118.7
C20 C15 O2 121.4(7)
C20 C15 C16 119.8(6)
O2 C15 C16 118.7(7)
C17 C16 C15 119.6(7)
C17 C16 Cl1 119.8(6)
C15 C16 Cl1 120.5(6)
C18 C17 C16 121.6(7)
C18 C17 Cl2 118.1(5)
C16 C17 Cl2 120.3(6)
O3 C18 C17 126.2(7)
O3 C18 C19 116.5(7)
C17 C18 C19 117.3(7)
C18 C19 C20 121.2(7)
C18 C19 C21 118.3(6)
C20 C19 C21 120.5(7)
C15 C20 C19 120.4(7)
C15 C20 C22 122.6(6)
C19 C20 C22 116.9(7)
N4 C21 C19 178.1(10)
N5 C22 C20 179.0(9)
Cl3 C23 Cl4 109(3)
Cl3 C23 H23A 109.8
Cl4 C23 H23A 109.8
Cl3 C23 H23B 109.8
Cl4 C23 H23B 109.8
H23A C23 H23B 108.3
Cl4' C23' Cl3' 109(5)
Cl4' C23' H23C 109.8
Cl3' C23' H23C 109.8
Cl4' C23' H23D 109.8
Cl3' C23' H23D 109.8
H23C C23' H23D 108.2

loop_
_geom_bond_atom_site_label_1
_geom_bond_atom_site_label_2
_geom_bond_distance
Cl1 C16 1.685(8)
Cl2 C17 1.700(7)
N1 N2 1.323(8)
N1 C2 1.337(10)
N1 O1 1.396(8)
N2 N3 1.311(8)
N3 C1 1.388(10)
N4 C21 1.090(10)
N5 C22 1.104(9)
O1 C7 1.432(9)
O2 C15 1.371(8)
O2 C8 1.456(9)
O3 C18 1.315(8)
O3 H3 0.8200
Cl3 C23 1.69(5)
Cl4 C23 1.72(6)
C1 C2 1.362(10)
C1 C6 1.385(12)
C2 C3 1.392(11)
C3 C4 1.325(12)
C3 H3A 0.9300
C4 C5 1.402(12)
C4 H4A 0.9300
C5 C6 1.349(12)
C5 H5 0.9300
C6 H6 0.9300
C7 C8 1.487(9)
C7 H7A 0.9700
C7 H7B 0.9700
C8 C9 1.468(11)
C8 H8 0.9800
C9 C14 1.391(13)
C9 C10 1.407(13)
C10 C11 1.406(13)
C10 H10 0.9300
C11 C12 1.320(15)
C11 H11 0.9300
C12 C13 1.382(16)
C12 H12 0.9300
C13 C14 1.383(13)
C13 H13 0.9300
C14 H14 0.9300
C15 C20 1.361(11)
C15 C16 1.401(9)
C16 C17 1.396(9)
C17 C18 1.396(11)
C18 C19 1.397(9)
C19 C20 1.407(9)
C19 C21 1.464(13)
C20 C22 1.450(11)
C23 H23A 0.9700
C23 H23B 0.9700
Cl4' C23' 1.72(10)
C23' Cl3' 1.72(9)
C23' H23C 0.9700
C23' H23D 0.9700

loop_
_geom_torsion_atom_site_label_1
_geom_torsion_atom_site_label_2
_geom_torsion_atom_site_label_3
_geom_torsion_atom_site_label_4
_geom_torsion
C2 N1 N2 N3 -1.8(9)
O1 N1 N2 N3 -175.6(6)
N1 N2 N3 C1 2.9(8)
N2 N1 O1 C7 -93.3(7)
C2 N1 O1 C7 93.6(9)
N2 N3 C1 C2 -3.0(9)
N2 N3 C1 C6 176.3(9)
N2 N1 C2 C1 -0.1(10)
O1 N1 C2 C1 173.2(7)
N2 N1 C2 C3 -176.7(9)
O1 N1 C2 C3 -3.4(15)
C6 C1 C2 N1 -177.6(8)
N3 C1 C2 N1 1.8(9)
C6 C1 C2 C3 -0.5(14)
N3 C1 C2 C3 179.0(8)
N1 C2 C3 C4 175.9(10)
C1 C2 C3 C4 -0.2(13)
C2 C3 C4 C5 1.4(14)
C3 C4 C5 C6 -2.0(16)
C4 C5 C6 C1 1.2(15)
C2 C1 C6 C5 0.0(13)
N3 C1 C6 C5 -179.3(9)
N1 O1 C7 C8 -158.5(6)
C15 O2 C8 C9 68.2(9)
C15 O2 C8 C7 -168.3(7)
O1 C7 C8 O2 63.8(8)
O1 C7 C8 C9 -172.8(7)
O2 C8 C9 C14 -113.6(9)
C7 C8 C9 C14 127.5(9)
O2 C8 C9 C10 68.4(10)
C7 C8 C9 C10 -50.6(11)
C14 C9 C10 C11 0.2(13)
C8 C9 C10 C11 178.3(8)
C9 C10 C11 C12 -1.0(15)
C10 C11 C12 C13 2.6(17)
C11 C12 C13 C14 -3.2(17)
C12 C13 C14 C9 2.2(15)
C10 C9 C14 C13 -0.9(13)
C8 C9 C14 C13 -179.0(8)
C8 O2 C15 C20 72.3(9)
C8 O2 C15 C16 -112.2(8)
C20 C15 C16 C17 0.0(11)
O2 C15 C16 C17 -175.6(6)
C20 C15 C16 Cl1 178.1(6)
O2 C15 C16 Cl1 2.5(10)
C15 C16 C17 C18 -1.9(11)
Cl1 C16 C17 C18 180.0(6)
C15 C16 C17 Cl2 179.9(6)
Cl1 C16 C17 Cl2 1.7(9)
C16 C17 C18 O3 -178.4(7)
Cl2 C17 C18 O3 -0.1(11)
C16 C17 C18 C19 2.2(11)
Cl2 C17 C18 C19 -179.5(5)
O3 C18 C19 C20 179.8(7)
C17 C18 C19 C20 -0.7(11)
O3 C18 C19 C21 -1.7(10)
C17 C18 C19 C21 177.8(7)
O2 C15 C20 C19 177.0(6)
C16 C15 C20 C19 1.5(11)
O2 C15 C20 C22 -1.3(12)
C16 C15 C20 C22 -176.8(7)
C18 C19 C20 C15 -1.2(11)
C21 C19 C20 C15 -179.6(7)
C18 C19 C20 C22 177.2(7)
C21 C19 C20 C22 -1.2(11)
C18 C19 C21 N4 -80(27)
C20 C19 C21 N4 99(27)
C15 C20 C22 N5 -163(51)
C19 C20 C22 N5 19(52)
